data_7125145
loop_
_publ_author_name
'Lekin, Kristina'
'Ogata, Kazuma'
'Maclean, Adrian'
'Mailman, Aaron'
'Winter, Stephen M.'
'Assoud, Abdeljalil'
'Mito, Masaki'
'Tse, John S.'
'Desgreniers, Serge'
'Hirao, Naohisa'
'Dube, Paul A.'
'Oakley, Richard T.'

_publ_section_title
;
 Pushing T<sub>C</sub> to 27.5 K in a heavy atom radical ferromagnet.
;
_journal_issue 96
_journal_name_full 'Chemical communications (Cambridge, England)'
_journal_page_first 13877
_journal_page_last 13880
_journal_paper_doi 10.1039/c6cc07142b
_journal_volume 52
_journal_year 2016
_chemical_formula_moiety 'C7 H5 I1 N3 Se4'
_chemical_formula_sum 'C7 H5 I N3 Se4'
_chemical_formula_weight 573.88
_chemical_melting_point_gt 400
_chemical_name_common IBPSSEt
_chemical_name_systematic
; 
8-iodo-4-ethyl-4H-bis[1,2,3]diselenazolo[4,5-b:5',4'-e]pyridin-2-yl
;
_space_group_IT_number 113
_space_group_name_Hall 'P -4 2ab'
_space_group_name_H-M_alt 'P -4 21 m'
_symmetry_cell_setting tetragonal
_symmetry_space_group_name_Hall 'P -4 2ab'
_symmetry_space_group_name_H-M 'P -4 21 m'
_audit_creation_date 2016-05-10T15:18
_audit_creation_method 'from EXP file using GSAS2CIF'
_audit_update_record ' 2016-05-10T15:18  Initial CIF as created by GSAS2CIF'
_cell_angle_alpha 90.0
_cell_angle_beta 90.0
_cell_angle_gamma 90.0
_cell_formula_units_Z 4
_cell_length_a 16.2024(8)
_cell_length_b 16.2024
_cell_length_c 4.0040(9)
_cell_measurement_temperature 293(2)
_cell_volume 1051.1(2)
_computing_structure_refinement GSAS
_diffrn_ambient_temperature 293(2)
_diffrn_measurement_device_type 'SPring-8 BL10XU'
_diffrn_radiation_polarisn_ratio 0.95
_diffrn_radiation_probe x-ray
_diffrn_radiation_type Synchrotron
_diffrn_radiation_wavelength 0.41358
_diffrn_source Synchrotron
_exptl_absorpt_correction_T_max 1.00000
_exptl_absorpt_correction_T_min 1.00000
_exptl_absorpt_process_details
;   GSAS Absorption/surface roughness correction: function number 0
 No correction is applied.
;
_exptl_crystal_colour black
_exptl_crystal_density_diffrn 3.626
_pd_block_id 2016-05-10T15:18|IBPSSET_162GPA_6|Oakley|SPring-8
_pd_calc_method 'Rietveld Refinement'
_pd_instr_location ' ?'
_pd_phase_name 'from C:/gsas/MyWork/IBPSSEt/1.62GPa/1.62 GPa_RT.cif'
_pd_proc_info_datetime 2016-05-10T15:18:51
_pd_proc_info_excluded_regions ' ?'
_pd_proc_ls_background_function
;   GSAS Background function number 1 with  8 terms.
 Shifted Chebyshev function of 1st kind
      1:    2632.31     2:    1281.71     3:   -112.206     4:   -35.3352    
      5:    48.4118     6:   -5.70699     7:   -35.2270     8:   -44.1711    
;
_pd_proc_ls_peak_cutoff 0.00100
_pd_proc_ls_profile_function
;
 CW Profile function number 2 with  18 terms
 Profile coefficients for Simpson's rule integration of pseudovoigt function
 C.J. Howard (1982). J. Appl. Cryst.,15,615-620.
 P. Thompson, D.E. Cox & J.B. Hastings (1987). J. Appl. Cryst.,20,79-83.
 #1(GU)   =   53.589 #2(GV)   =   16.039 #3(GW)   =    0.863
 #4(LX)   =    1.693 #5(LY)   =   23.633 #6(trns) =   -1.771
 #7(asym) =  -0.0189 #8(shft) =  -0.0695 #9(GP)   =    0.013
 #10(stec)=   206.58 #11(ptec)=     1.82 #12(sfec)=     0.00
 #13(L11) =    0.000 #14(L22) =    0.000 #15(L33) =    0.010
 #16(L12) =    0.000 #17(L13) =    0.004 #18(L23) =    0.003
 Peak tails are ignored  where the intensity is below 0.0010 times the peak
   Aniso. broadening axis   0.0   0.0   1.0
;
_pd_proc_ls_prof_R_factor 0.0288
_pd_proc_ls_prof_wR_expected 0.0179
_pd_proc_ls_prof_wR_factor 0.0386
_pd_spec_mounting ' ?'
_refine_ls_goodness_of_fit_all 2.16
_refine_ls_matrix_type full
_refine_ls_number_parameters 1
_refine_ls_number_restraints 0
_refine_ls_R_Fsqd_factor 0.13139
_refine_ls_shift/su_max 0.02
_refine_ls_shift/su_mean 0.02
_reflns_d_resolution_high 1.752
_reflns_d_resolution_low 8.101
_reflns_limit_h_max 11
_reflns_limit_h_min 0
_reflns_limit_k_max 8
_reflns_limit_k_min 0
_reflns_limit_l_max 2
_reflns_limit_l_min 0
_reflns_number_total 84
_cod_data_source_file c6cc07142b4.cif
_cod_data_source_block 1c_1_6_GPa
_cod_depositor_comments
;
The following automatic conversions were performed:

data name '_chemical_melting_point' was changed to
'_chemical_melting_point_gt' since the value was specified as 'more
than' ('>') a certain temperature.

data item '_geom_angle_publ_flag' value 'N' was changed to 'n' in
accordance with the
/home/saulius/struct/COD-crude-data/automatic-downloads/DataCite-retrospective/RSC/depositions/lib/dictionaries/cif_core.dic
dictionary named 'cif_core.dic' version 2.4.2 last updated on
2011-04-26 (20 times).

data item '_geom_bond_publ_flag' value 'N' was changed to 'n' in
accordance with the
/home/saulius/struct/COD-crude-data/automatic-downloads/DataCite-retrospective/RSC/depositions/lib/dictionaries/cif_core.dic
dictionary named 'cif_core.dic' version 2.4.2 last updated on
2011-04-26 (12 times).

Automatic conversion script
Id: cif_fix_values 6909 2019-04-08 15:41:33Z antanas 
;
_cod_original_cell_volume 1051.11(25)
_cod_database_code 7125145
_gsas_exptl_extinct_corr_t_min 1.00000
_gsas_exptl_extinct_corr_t_max 1.00000

loop_
_symmetry_equiv_pos_site_id
_symmetry_equiv_pos_as_xyz
1 +x,+y,+z
2 +y,-x,-z
3 -x,-y,+z
4 -y,+x,-z
5 -x+1/2,+y+1/2,-z
6 +y+1/2,+x+1/2,+z
7 +x+1/2,-y+1/2,-z
8 -y+1/2,-x+1/2,+z

loop_
_atom_site_type_symbol
_atom_site_label
_atom_site_fract_x
_atom_site_fract_y
_atom_site_fract_z
_atom_site_occupancy
_atom_site_thermal_displace_type
_atom_site_U_iso_or_equiv
_atom_site_symmetry_multiplicity
I I1 -0.42562 -0.07439 0.17909 1.0 Uiso 0.0974 4
Se Se1 -0.43688 -0.39725 -0.27447 1.0 Uiso 0.0974 8
Se Se2 -0.47498 -0.27092 -0.02752 1.0 Uiso 0.0974 8
N N1 -0.33822 -0.36033 -0.42113 1.0 Uiso 0.0974 8
N N2 -0.24597 -0.25404 -0.45654 1.0 Uiso 0.0974 4
C C1 -0.31831 -0.28448 -0.34355 1.0 Uiso 0.0974 8
C C2 -0.37129 -0.22997 -0.15657 1.0 Uiso 0.0974 8
C C3 -0.34596 -0.15404 -0.06924 1.0 Uiso 0.0974 4
C C4 -0.19433 -0.30568 -0.67429 1.0 Uiso 0.0974 4
H H4A -0.22815 -0.3356 -0.81464 1.0 Uiso 0.1948 8
C C5 -0.13697 -0.36303 -0.49313 1.0 Uiso 0.0974 4
H H5B -0.16781 -0.39655 -0.35391 1.0 Uiso 0.1948 8
H H5A -0.10442 -0.39558 -0.64842 1.0 Uiso 0.1948 4

loop_
_atom_type_symbol
_atom_type_number_in_cell
_atom_type_scat_dispersion_real
_atom_type_scat_dispersion_imag
_atom_type_scat_Cromer_Mann_a1
_atom_type_scat_Cromer_Mann_a2
_atom_type_scat_Cromer_Mann_a3
_atom_type_scat_Cromer_Mann_a4
_atom_type_scat_Cromer_Mann_b1
_atom_type_scat_Cromer_Mann_b2
_atom_type_scat_Cromer_Mann_b3
_atom_type_scat_Cromer_Mann_b4
_atom_type_scat_Cromer_Mann_c
_atom_type_scat_source
I 4.0 0.000 0.000 20.1472 4.34700 18.9949 0.38140 7.51380 27.7660 2.27350 66.8776 4.07120 International_Tables_Vol_C
Se 16.0 0.000 0.000 17.0006 2.40980 5.81960 0.27260 3.97310 15.2372 4.35430 43.8163 2.84090 International_Tables_Vol_C
N 12.0 0.000 0.000 12.2126 0.00570 3.13220 9.89330 2.01250 28.9975 1.16630 0.58260 -11.529 International_Tables_Vol_C
C 28.0 0.000 0.000 2.31000 20.8439 1.02000 10.2075 1.58860 0.56870 0.86500 51.6512 0.21560 International_Tables_Vol_C
H 20.0 0.000 0.000 0.49300 10.5109 0.32291 26.1257 0.14019 3.14236 0.04081 57.7997 0.00304 International_Tables_Vol_C

loop_
_geom_angle_atom_site_label_1
_geom_angle_atom_site_label_2
_geom_angle_atom_site_label_3
_geom_angle
_geom_angle_site_symmetry_1
_geom_angle_site_symmetry_3
_geom_angle_publ_flag
Se2 Se1 N1 94.6275 1_555 1_555 n
Se1 Se2 C2 87.5399 1_555 1_555 n
Se1 N1 C1 116.9068 1_555 1_555 n
C1 N2 C4 119.0232 1_555 1_555 n
C1 N2 C4 119.0185 8_445 1_555 n
N1 C1 N2 118.548 1_555 1_555 n
N1 C1 C2 123.5185 1_555 1_555 n
N2 C1 C2 117.8648 1_555 1_555 n
Se2 C2 C1 117.3246 1_555 1_555 n
Se2 C2 C3 121.6738 1_555 1_555 n
C1 C2 C3 120.9630 1_555 1_555 n
I1 C3 C2 120.2310 1_555 1_555 n
N2 C4 H4A 108.805 1_555 1_555 n
N2 C4 C5 114.720 1_555 1_555 n
H4A C4 C5 109.683 1_555 1_555 n
H4A C4 C5 109.671 8_445 1_555 n
C4 C5 H5B 108.678 1_555 1_555 n
C4 C5 H5A 111.288 1_555 1_555 n
H5B C5 H5A 111.127 1_555 1_555 n
H5B C5 H5A 111.127 8_445 1_555 n

loop_
_geom_bond_atom_site_label_1
_geom_bond_atom_site_label_2
_geom_bond_distance
_geom_bond_site_symmetry_2
_geom_bond_publ_flag
I1 C3 2.07845 1_555 n
Se1 Se2 2.35550 1_555 n
Se1 N1 1.80498 1_555 n
Se2 C2 1.87875 1_555 n
N1 C1 1.30801 1_555 n
N2 C1 1.34970 1_555 n
N2 C4 1.46978 1_555 n
C1 C2 1.44131 1_555 n
C2 C3 1.34321 1_555 n
C4 H4A 0.92253 1_555 n
C4 C5 1.50110 1_555 n
C5 H5B 0.92487 1_555 n
